data_7056495
loop_
_publ_author_name
'Gholizadeh Dogaheh, Samira'
'Khanmohammadi, Hamid'
'Sa\~nudo, E. Carolina'

_publ_section_title
;
 Double decker luminescent Ytterbium and Erbium SMMs with symmetric and
 asymmetric Schiff base ligands
;
_journal_name_full 'New J. Chem.'
_journal_paper_doi 10.1039/C7NJ01842H
_journal_year 2017
_chemical_formula_moiety 'C84 H56 N2 O3 Er2, H2 O'
_chemical_formula_sum 'C84 H58 Er2 N6 O8'
_chemical_formula_weight 1613.85
_space_group_crystal_system triclinic
_space_group_IT_number 2
_space_group_name_Hall '-P 1'
_space_group_name_H-M_alt 'P -1'
_symmetry_space_group_name_Hall '-P 1'
_symmetry_space_group_name_H-M 'P -1'
_atom_sites_solution_hydrogens geom
_audit_creation_method SHELXL-2014/7
_audit_update_record
;
2016-08-23 deposited with the CCDC.
2017-08-03 downloaded from the CCDC.
;
_cell_angle_alpha 66.800(3)
_cell_angle_beta 73.533(4)
_cell_angle_gamma 85.947(4)
_cell_formula_units_Z 2
_cell_length_a 10.5031(8)
_cell_length_b 18.0711(13)
_cell_length_c 18.3906(13)
_cell_measurement_reflns_used 9813
_cell_measurement_temperature 100(2)
_cell_measurement_theta_max 30.39
_cell_measurement_theta_min 2.28
_cell_volume 3073.4(4)
_computing_cell_refinement 'Bruker SAINT'
_computing_data_collection 'Bruker APEX2'
_computing_data_reduction 'Bruker SAINT'
_computing_structure_refinement 'SHELXL-2014 (Sheldrick 2014)'
_computing_structure_solution 'SHELXS-97 (Sheldrick 2008)'
_diffrn_ambient_temperature 100(2)
_diffrn_measured_fraction_theta_full 0.998
_diffrn_measured_fraction_theta_max 0.956
_diffrn_measurement_device_type 'Bruker APEX-II CCD'
_diffrn_measurement_method '\f and \w scans'
_diffrn_radiation_type MoK\a
_diffrn_radiation_wavelength 0.71073
_diffrn_reflns_av_R_equivalents 0.0496
_diffrn_reflns_av_unetI/netI 0.0500
_diffrn_reflns_Laue_measured_fraction_full 0.998
_diffrn_reflns_Laue_measured_fraction_max 0.956
_diffrn_reflns_limit_h_max 15
_diffrn_reflns_limit_h_min -15
_diffrn_reflns_limit_k_max 25
_diffrn_reflns_limit_k_min -25
_diffrn_reflns_limit_l_max 26
_diffrn_reflns_limit_l_min -26
_diffrn_reflns_number 65901
_diffrn_reflns_point_group_measured_fraction_full 0.998
_diffrn_reflns_point_group_measured_fraction_max 0.956
_diffrn_reflns_theta_full 25.242
_diffrn_reflns_theta_max 30.904
_diffrn_reflns_theta_min 1.370
_diffrn_source microsource
_exptl_absorpt_coefficient_mu 2.784
_exptl_absorpt_correction_T_max 0.846
_exptl_absorpt_correction_T_min 0.264
_exptl_absorpt_correction_type multi-scan
_exptl_absorpt_process_details SADABS
_exptl_crystal_colour orange
_exptl_crystal_density_diffrn 1.740
_exptl_crystal_description PLATE
_exptl_crystal_F_000 800
_exptl_crystal_size_max 0.610
_exptl_crystal_size_mid 0.410
_exptl_crystal_size_min 0.060
_exptl_transmission_factor_max 0.7461
_exptl_transmission_factor_min 0.5733
_refine_diff_density_max 1.755
_refine_diff_density_min -1.796
_refine_diff_density_rms 0.148
_refine_ls_extinction_method none
_refine_ls_goodness_of_fit_ref 1.039
_refine_ls_hydrogen_treatment constr
_refine_ls_matrix_type full
_refine_ls_number_parameters 901
_refine_ls_number_reflns 18577
_refine_ls_number_restraints 0
_refine_ls_restrained_S_all 1.039
_refine_ls_R_factor_all 0.0467
_refine_ls_R_factor_gt 0.0329
_refine_ls_shift/su_max 0.003
_refine_ls_shift/su_mean 0.000
_refine_ls_structure_factor_coef Fsqd
_refine_ls_weighting_details 'w=1/[\s^2^(Fo^2^)+(0.0392P)^2^+0.7719P] where P=(Fo^2^+2Fc^2^)/3'
_refine_ls_weighting_scheme calc
_refine_ls_wR_factor_gt 0.0769
_refine_ls_wR_factor_ref 0.0835
_reflns_Friedel_coverage 0.000
_reflns_number_gt 14746
_reflns_number_total 18577
_reflns_threshold_expression 'I > 2\s(I)'
_cod_data_source_file c7nj01842h2.cif
_cod_data_source_block 1273SYMEr_0m_a
_cod_database_code 7056495
_shelx_shelxl_version_number 2014/7
_shelx_space_group_comment
;
The symmetry employed for this shelxl refinement is uniquely defined
by the following loop, which should always be used as a source of
symmetry information in preference to the above space-group names.
They are only intended as comments.
;
_shelx_estimated_absorpt_t_min 0.484
_shelx_estimated_absorpt_t_max 0.921

loop_
_space_group_symop_operation_xyz
'x, y, z'
'-x, -y, -z'

loop_
_atom_site_label
_atom_site_type_symbol
_atom_site_fract_x
_atom_site_fract_y
_atom_site_fract_z
_atom_site_U_iso_or_equiv
_atom_site_adp_type
_atom_site_occupancy
_atom_site_site_symmetry_order
_atom_site_calc_flag
_atom_site_refinement_flags_posn
_atom_site_refinement_flags_adp
Er1 Er 0.82330(2) 0.28391(2) 0.70969(2) 0.01137(4) Uani 1 1 d . .
Er2 Er 0.50020(2) 0.36820(2) 0.66255(2) 0.01132(4) Uani 1 1 d . .
O1 O 0.9165(2) 0.33124(13) 0.57648(13) 0.0199(5) Uani 1 1 d . .
O2 O 0.9674(2) 0.36813(13) 0.70812(13) 0.0173(4) Uani 1 1 d . .
O3 O 0.6434(2) 0.26347(12) 0.66601(12) 0.0137(4) Uani 1 1 d . .
O4 O 0.69009(19) 0.39464(12) 0.68834(12) 0.0136(4) Uani 1 1 d . .
O5 O 0.4306(2) 0.49270(12) 0.63185(12) 0.0173(4) Uani 1 1 d . .
O6 O 0.3678(2) 0.33745(13) 0.60412(13) 0.0188(4) Uani 1 1 d . .
O1W O 0.6266(2) 0.43433(13) 0.52369(12) 0.0188(4) Uani 1 1 d . .
N1 N 0.9299(2) 0.17185(15) 0.67744(15) 0.0140(5) Uani 1 1 d . .
N2 N 0.9588(2) 0.20448(15) 0.80092(15) 0.0141(5) Uani 1 1 d . .
N3 N 0.6757(2) 0.16509(14) 0.81731(14) 0.0125(5) Uani 1 1 d . .
N4 N 0.7041(2) 0.29604(14) 0.84457(14) 0.0123(5) Uani 1 1 d . .
N5 N 0.3619(2) 0.24861(15) 0.76634(14) 0.0136(5) Uani 1 1 d . .
N6 N 0.3931(2) 0.38036(14) 0.79295(14) 0.0125(5) Uani 1 1 d . .
C1 C 0.9286(3) 0.30494(19) 0.51912(18) 0.0182(6) Uani 1 1 d . .
C2 C 0.9139(3) 0.3602(2) 0.44136(19) 0.0242(7) Uani 1 1 d . .
H2 H 0.8980 0.4149 0.4333 0.029 Uiso 1 1 calc R U
C3 C 0.9222(3) 0.3367(2) 0.3789(2) 0.0252(7) Uani 1 1 d . .
H3 H 0.9048 0.3742 0.3297 0.030 Uiso 1 1 calc R U
C4 C 0.9563(3) 0.2574(2) 0.38492(19) 0.0215(7) Uani 1 1 d . .
C5 C 0.9760(3) 0.20012(19) 0.46022(19) 0.0187(6) Uani 1 1 d . .
C6 C 0.9556(3) 0.22369(19) 0.52973(18) 0.0156(6) Uani 1 1 d . .
C7 C 1.0136(4) 0.1226(2) 0.4622(2) 0.0271(7) Uani 1 1 d . .
H7 H 1.0249 0.0823 0.5119 0.032 Uiso 1 1 calc R U
C8 C 1.0340(4) 0.1042(2) 0.3942(2) 0.0324(8) Uani 1 1 d . .
H8 H 1.0628 0.0524 0.3969 0.039 Uiso 1 1 calc R U
C9 C 1.0131(4) 0.1603(2) 0.3216(2) 0.0293(8) Uani 1 1 d . .
H9 H 1.0261 0.1467 0.2751 0.035 Uiso 1 1 calc R U
C10 C 0.9735(4) 0.2354(2) 0.3174(2) 0.0261(7) Uani 1 1 d . .
H10 H 0.9574 0.2733 0.2680 0.031 Uiso 1 1 calc R U
C11 C 0.9662(3) 0.16473(19) 0.60679(18) 0.0158(6) Uani 1 1 d . .
H11 H 1.0035 0.1154 0.6064 0.019 Uiso 1 1 calc R U
C12 C 0.9469(3) 0.10507(18) 0.74723(18) 0.0146(6) Uani 1 1 d . .
C13 C 0.9356(3) 0.02456(18) 0.75782(18) 0.0168(6) Uani 1 1 d . .
H13 H 0.9190 0.0125 0.7155 0.020 Uiso 1 1 calc R U
C14 C 0.9483(3) -0.03761(19) 0.8288(2) 0.0215(7) Uani 1 1 d . .
H14 H 0.9400 -0.0920 0.8353 0.026 Uiso 1 1 calc R U
C15 C 0.9732(3) -0.01998(19) 0.89050(19) 0.0230(7) Uani 1 1 d . .
H15 H 0.9856 -0.0624 0.9385 0.028 Uiso 1 1 calc R U
C16 C 0.9800(3) 0.05867(19) 0.8826(2) 0.0219(7) Uani 1 1 d . .
H16 H 0.9943 0.0698 0.9261 0.026 Uiso 1 1 calc R U
C17 C 0.9663(3) 0.12253(18) 0.81153(18) 0.0150(6) Uani 1 1 d . .
C18 C 1.0045(3) 0.22959(19) 0.84635(19) 0.0173(6) Uani 1 1 d . .
H18 H 1.0418 0.1908 0.8862 0.021 Uiso 1 1 calc R U
C19 C 1.0032(3) 0.31045(18) 0.84145(18) 0.0149(6) Uani 1 1 d . .
C20 C 0.9949(3) 0.37646(19) 0.76873(19) 0.0161(6) Uani 1 1 d . .
C21 C 1.0185(3) 0.45625(19) 0.7616(2) 0.0205(6) Uani 1 1 d . .
H21 H 1.0188 0.5005 0.7117 0.025 Uiso 1 1 calc R U
C22 C 1.0403(3) 0.47039(19) 0.8242(2) 0.0215(7) Uani 1 1 d . .
H22 H 1.0561 0.5243 0.8171 0.026 Uiso 1 1 calc R U
C23 C 1.0403(3) 0.40637(19) 0.9006(2) 0.0186(6) Uani 1 1 d . .
C24 C 1.0215(3) 0.32575(19) 0.90939(19) 0.0168(6) Uani 1 1 d . .
C25 C 1.0129(3) 0.2643(2) 0.9882(2) 0.0210(6) Uani 1 1 d . .
H25 H 0.9964 0.2100 0.9971 0.025 Uiso 1 1 calc R U
C26 C 1.0277(3) 0.2814(2) 1.0514(2) 0.0247(7) Uani 1 1 d . .
H26 H 1.0213 0.2389 1.1034 0.030 Uiso 1 1 calc R U
C27 C 1.0522(3) 0.3605(2) 1.0405(2) 0.0269(8) Uani 1 1 d . .
H27 H 1.0648 0.3717 1.0844 0.032 Uiso 1 1 calc R U
C28 C 1.0580(3) 0.4220(2) 0.9660(2) 0.0254(7) Uani 1 1 d . .
H28 H 1.0741 0.4759 0.9586 0.031 Uiso 1 1 calc R U
C29 C 0.6350(3) 0.19493(18) 0.65647(17) 0.0130(5) Uani 1 1 d . .
C30 C 0.6329(3) 0.19943(18) 0.57790(17) 0.0152(6) Uani 1 1 d . .
H30 H 0.6382 0.2507 0.5342 0.018 Uiso 1 1 calc R U
C31 C 0.6236(3) 0.13172(18) 0.56419(18) 0.0161(6) Uani 1 1 d . .
H31 H 0.6230 0.1367 0.5109 0.019 Uiso 1 1 calc R U
C32 C 0.6146(3) 0.05341(18) 0.62777(18) 0.0148(6) Uani 1 1 d . .
C33 C 0.6178(3) 0.04655(17) 0.70663(17) 0.0133(5) Uani 1 1 d . .
C34 C 0.6267(3) 0.11927(17) 0.72088(17) 0.0127(5) Uani 1 1 d . .
C35 C 0.6047(3) -0.0165(2) 0.6126(2) 0.0196(6) Uani 1 1 d . .
H35 H 0.6012 -0.0112 0.5597 0.024 Uiso 1 1 calc R U
C36 C 0.6002(3) -0.0920(2) 0.6732(2) 0.0221(7) Uani 1 1 d . .
H36 H 0.5933 -0.1387 0.6624 0.027 Uiso 1 1 calc R U
C37 C 0.6058(3) -0.09955(19) 0.7507(2) 0.0220(7) Uani 1 1 d . .
H37 H 0.6029 -0.1517 0.7927 0.026 Uiso 1 1 calc R U
C38 C 0.6154(3) -0.03241(18) 0.76730(19) 0.0184(6) Uani 1 1 d . .
H38 H 0.6206 -0.0391 0.8203 0.022 Uiso 1 1 calc R U
C39 C 0.6217(3) 0.11245(17) 0.80235(17) 0.0136(5) Uani 1 1 d . .
H39 H 0.5760 0.0665 0.8479 0.016 Uiso 1 1 calc R U
C40 C 0.6654(3) 0.15216(18) 0.90023(17) 0.0135(5) Uani 1 1 d . .
C41 C 0.6481(3) 0.07666(18) 0.96498(18) 0.0166(6) Uani 1 1 d . .
H41 H 0.6369 0.0296 0.9558 0.020 Uiso 1 1 calc R U
C42 C 0.6473(3) 0.07030(19) 1.04250(18) 0.0199(6) Uani 1 1 d . .
H42 H 0.6337 0.0189 1.0867 0.024 Uiso 1 1 calc R U
C43 C 0.6661(3) 0.13825(19) 1.05632(18) 0.0205(6) Uani 1 1 d . .
H43 H 0.6659 0.1333 1.1097 0.025 Uiso 1 1 calc R U
C44 C 0.6852(3) 0.21373(18) 0.99190(18) 0.0168(6) Uani 1 1 d . .
H44 H 0.7005 0.2600 1.0012 0.020 Uiso 1 1 calc R U
C45 C 0.6822(3) 0.22188(17) 0.91392(17) 0.0129(5) Uani 1 1 d . .
C46 C 0.6700(3) 0.36119(17) 0.85655(17) 0.0134(5) Uani 1 1 d . .
H46 H 0.6292 0.3557 0.9117 0.016 Uiso 1 1 calc R U
C47 C 0.6887(3) 0.44201(17) 0.79310(17) 0.0128(5) Uani 1 1 d . .
C48 C 0.7051(3) 0.45461(17) 0.71094(17) 0.0120(5) Uani 1 1 d . .
C49 C 0.7351(3) 0.53378(18) 0.64878(19) 0.0185(6) Uani 1 1 d . .
H49 H 0.7513 0.5419 0.5926 0.022 Uiso 1 1 calc R U
C50 C 0.7407(3) 0.59800(19) 0.66904(19) 0.0202(6) Uani 1 1 d . .
H50 H 0.7641 0.6501 0.6264 0.024 Uiso 1 1 calc R U
C51 C 0.7125(3) 0.58899(18) 0.75194(19) 0.0176(6) Uani 1 1 d . .
C52 C 0.6861(3) 0.51046(17) 0.81532(18) 0.0149(6) Uani 1 1 d . .
C53 C 0.6593(4) 0.5043(2) 0.8969(2) 0.0269(8) Uani 1 1 d . .
H53 H 0.6425 0.4527 0.9407 0.032 Uiso 1 1 calc R U
C54 C 0.6569(4) 0.5721(2) 0.9144(2) 0.0358(9) Uani 1 1 d . .
H54 H 0.6369 0.5665 0.9701 0.043 Uiso 1 1 calc R U
C55 C 0.6833(4) 0.6488(2) 0.8513(2) 0.0343(9) Uani 1 1 d . .
H55 H 0.6821 0.6949 0.8642 0.041 Uiso 1 1 calc R U
C56 C 0.7107(4) 0.6574(2) 0.7720(2) 0.0254(7) Uani 1 1 d . .
H56 H 0.7289 0.7097 0.7293 0.031 Uiso 1 1 calc R U
C57 C 0.3321(3) 0.26893(18) 0.60462(18) 0.0155(6) Uani 1 1 d . .
C58 C 0.3081(3) 0.2706(2) 0.53142(19) 0.0207(6) Uani 1 1 d . .
H58 H 0.3085 0.3209 0.4873 0.025 Uiso 1 1 calc R U
C59 C 0.2846(3) 0.2013(2) 0.52369(19) 0.0219(7) Uani 1 1 d . .
H59 H 0.2720 0.2041 0.4735 0.026 Uiso 1 1 calc R U
C60 C 0.2786(3) 0.12484(19) 0.58908(18) 0.0169(6) Uani 1 1 d . .
C61 C 0.2903(3) 0.12128(18) 0.66551(18) 0.0147(6) Uani 1 1 d . .
C62 C 0.3146(3) 0.19528(18) 0.67328(18) 0.0149(6) Uani 1 1 d . .
C63 C 0.2848(3) 0.04388(19) 0.72840(19) 0.0172(6) Uani 1 1 d . .
H63 H 0.2934 0.0393 0.7801 0.021 Uiso 1 1 calc R U
C64 C 0.2675(3) -0.0254(2) 0.7167(2) 0.0208(6) Uani 1 1 d . .
H64 H 0.2648 -0.0765 0.7601 0.025 Uiso 1 1 calc R U
C65 C 0.2538(3) -0.0208(2) 0.6417(2) 0.0232(7) Uani 1 1 d . .
H65 H 0.2401 -0.0684 0.6342 0.028 Uiso 1 1 calc R U
C66 C 0.2605(3) 0.0531(2) 0.5793(2) 0.0206(6) Uani 1 1 d . .
H66 H 0.2527 0.0563 0.5279 0.025 Uiso 1 1 calc R U
C67 C 0.3129(3) 0.19307(17) 0.75213(17) 0.0138(5) Uani 1 1 d . .
H67 H 0.2719 0.1465 0.7988 0.017 Uiso 1 1 calc R U
C68 C 0.3491(3) 0.23603(17) 0.84893(17) 0.0125(5) Uani 1 1 d . .
C69 C 0.3244(3) 0.16111(18) 0.91561(18) 0.0159(6) Uani 1 1 d . .
H69 H 0.3103 0.1142 0.9070 0.019 Uiso 1 1 calc R U
C70 C 0.3201(3) 0.15451(18) 0.99349(18) 0.0174(6) Uani 1 1 d . .
H70 H 0.3031 0.1033 1.0381 0.021 Uiso 1 1 calc R U
C71 C 0.3404(3) 0.22243(18) 1.00685(18) 0.0172(6) Uani 1 1 d . .
H71 H 0.3382 0.2177 1.0605 0.021 Uiso 1 1 calc R U
C72 C 0.3640(3) 0.29712(18) 0.94225(18) 0.0159(6) Uani 1 1 d . .
H72 H 0.3783 0.3434 0.9519 0.019 Uiso 1 1 calc R U
C73 C 0.3671(3) 0.30547(17) 0.86309(17) 0.0134(5) Uani 1 1 d . .
C74 C 0.3611(3) 0.44532(17) 0.80722(17) 0.0144(6) Uani 1 1 d . .
H74 H 0.3216 0.4373 0.8632 0.017 Uiso 1 1 calc R U
C75 C 0.3779(3) 0.52709(17) 0.74932(17) 0.0137(5) Uani 1 1 d . .
C76 C 0.4106(3) 0.54694(18) 0.66436(18) 0.0147(6) Uani 1 1 d . .
C77 C 0.4216(3) 0.62967(19) 0.6095(2) 0.0217(7) Uani 1 1 d . .
H77 H 0.4445 0.6431 0.5518 0.026 Uiso 1 1 calc R U
C78 C 0.4001(4) 0.6894(2) 0.6380(2) 0.0255(7) Uani 1 1 d . .
H78 H 0.4101 0.7439 0.5996 0.031 Uiso 1 1 calc R U
C79 C 0.3632(3) 0.67292(19) 0.72344(19) 0.0181(6) Uani 1 1 d . .
C80 C 0.3532(3) 0.59176(18) 0.78028(18) 0.0160(6) Uani 1 1 d . .
C81 C 0.3202(4) 0.5784(2) 0.8638(2) 0.0250(7) Uani 1 1 d . .
H81 H 0.3164 0.5249 0.9036 0.030 Uiso 1 1 calc R U
C82 C 0.2930(4) 0.6415(2) 0.8894(2) 0.0297(8) Uani 1 1 d . .
H82 H 0.2672 0.6306 0.9466 0.036 Uiso 1 1 calc R U
C83 C 0.3027(4) 0.7208(2) 0.8329(2) 0.0263(7) Uani 1 1 d . .
H83 H 0.2852 0.7637 0.8514 0.032 Uiso 1 1 calc R U
C84 C 0.3371(3) 0.73655(19) 0.7517(2) 0.0218(7) Uani 1 1 d . .
H84 H 0.3439 0.7907 0.7130 0.026 Uiso 1 1 calc R U
O2W O 0.8258(2) 0.55114(14) 0.44887(15) 0.0290(5) Uani 1 1 d . .

loop_
_atom_site_aniso_label
_atom_site_aniso_U_11
_atom_site_aniso_U_22
_atom_site_aniso_U_33
_atom_site_aniso_U_23
_atom_site_aniso_U_13
_atom_site_aniso_U_12
Er1 0.01278(6) 0.00939(7) 0.01094(6) -0.00318(5) -0.00272(5) -0.00054(5)
Er2 0.01450(7) 0.00875(6) 0.01053(6) -0.00292(5) -0.00431(5) -0.00011(5)
O1 0.0217(11) 0.0167(11) 0.0149(10) -0.0047(8) 0.0030(8) -0.0015(9)
O2 0.0180(11) 0.0147(11) 0.0184(10) -0.0047(8) -0.0056(8) -0.0033(8)
O3 0.0181(10) 0.0096(10) 0.0144(9) -0.0049(8) -0.0058(8) 0.0003(8)
O4 0.0163(10) 0.0127(10) 0.0135(9) -0.0066(8) -0.0043(8) -0.0001(8)
O5 0.0251(11) 0.0126(10) 0.0149(10) -0.0055(8) -0.0066(9) 0.0028(9)
O6 0.0257(12) 0.0127(11) 0.0202(11) -0.0036(8) -0.0131(9) -0.0018(9)
O1W 0.0242(11) 0.0166(11) 0.0118(10) -0.0029(8) -0.0034(8) 0.0004(9)
N1 0.0150(12) 0.0132(12) 0.0146(11) -0.0053(9) -0.0052(9) -0.0007(10)
N2 0.0139(12) 0.0114(12) 0.0174(12) -0.0063(10) -0.0039(9) -0.0002(9)
N3 0.0161(12) 0.0128(12) 0.0098(10) -0.0049(9) -0.0050(9) 0.0014(9)
N4 0.0148(11) 0.0102(12) 0.0107(11) -0.0027(9) -0.0036(9) -0.0008(9)
N5 0.0151(12) 0.0116(12) 0.0141(11) -0.0050(9) -0.0037(9) -0.0001(9)
N6 0.0132(11) 0.0091(11) 0.0145(11) -0.0037(9) -0.0036(9) -0.0018(9)
C1 0.0165(14) 0.0180(16) 0.0143(13) -0.0035(12) 0.0015(11) -0.0038(12)
C2 0.0323(18) 0.0178(16) 0.0151(14) -0.0026(12) -0.0003(13) -0.0012(14)
C3 0.0311(18) 0.0195(17) 0.0171(15) -0.0008(12) -0.0026(13) -0.0048(14)
C4 0.0206(16) 0.0235(17) 0.0166(14) -0.0061(13) -0.0002(12) -0.0076(13)
C5 0.0154(14) 0.0222(16) 0.0184(14) -0.0089(12) -0.0024(11) -0.0025(12)
C6 0.0126(13) 0.0196(15) 0.0138(13) -0.0070(11) -0.0016(10) 0.0004(11)
C7 0.035(2) 0.0267(19) 0.0252(17) -0.0139(14) -0.0134(15) 0.0065(15)
C8 0.043(2) 0.029(2) 0.035(2) -0.0186(16) -0.0168(17) 0.0051(17)
C9 0.041(2) 0.029(2) 0.0213(16) -0.0146(15) -0.0060(15) -0.0058(16)
C10 0.0354(19) 0.0270(19) 0.0154(15) -0.0066(13) -0.0066(13) -0.0071(15)
C11 0.0145(14) 0.0164(15) 0.0176(14) -0.0082(12) -0.0035(11) -0.0014(11)
C12 0.0142(13) 0.0124(14) 0.0169(13) -0.0057(11) -0.0047(11) 0.0027(11)
C13 0.0195(15) 0.0146(15) 0.0177(14) -0.0084(12) -0.0042(11) 0.0005(12)
C14 0.0270(17) 0.0123(15) 0.0237(16) -0.0064(12) -0.0056(13) 0.0000(13)
C15 0.0328(18) 0.0155(16) 0.0175(15) -0.0030(12) -0.0079(13) 0.0024(14)
C16 0.0323(18) 0.0165(16) 0.0200(15) -0.0075(12) -0.0110(13) 0.0001(14)
C17 0.0143(13) 0.0116(14) 0.0180(14) -0.0055(11) -0.0030(11) 0.0000(11)
C18 0.0157(14) 0.0163(15) 0.0196(14) -0.0057(12) -0.0068(11) 0.0024(12)
C19 0.0111(13) 0.0131(14) 0.0213(14) -0.0073(12) -0.0050(11) 0.0011(11)
C20 0.0119(13) 0.0168(15) 0.0202(14) -0.0085(12) -0.0036(11) 0.0000(11)
C21 0.0212(16) 0.0135(15) 0.0242(16) -0.0036(12) -0.0066(13) -0.0046(12)
C22 0.0225(16) 0.0123(15) 0.0314(17) -0.0099(13) -0.0072(13) -0.0028(12)
C23 0.0157(14) 0.0188(16) 0.0243(15) -0.0115(13) -0.0055(12) 0.0002(12)
C24 0.0115(13) 0.0175(15) 0.0246(15) -0.0104(12) -0.0069(11) 0.0013(11)
C25 0.0233(16) 0.0168(16) 0.0266(16) -0.0091(13) -0.0125(13) 0.0040(13)
C26 0.0254(17) 0.0249(18) 0.0263(17) -0.0123(14) -0.0093(14) 0.0072(14)
C27 0.0294(18) 0.031(2) 0.0304(18) -0.0214(16) -0.0097(15) 0.0040(15)
C28 0.0265(17) 0.0235(18) 0.0305(18) -0.0163(15) -0.0055(14) -0.0005(14)
C29 0.0125(13) 0.0127(14) 0.0131(13) -0.0047(11) -0.0030(10) 0.0009(11)
C30 0.0162(14) 0.0157(15) 0.0126(13) -0.0041(11) -0.0043(11) 0.0003(11)
C31 0.0176(14) 0.0184(15) 0.0124(13) -0.0069(11) -0.0033(11) 0.0012(12)
C32 0.0129(13) 0.0156(15) 0.0181(14) -0.0095(12) -0.0033(11) 0.0009(11)
C33 0.0134(13) 0.0104(13) 0.0160(13) -0.0052(11) -0.0039(10) 0.0005(11)
C34 0.0134(13) 0.0104(13) 0.0146(13) -0.0056(11) -0.0033(10) -0.0003(11)
C35 0.0246(16) 0.0206(16) 0.0205(15) -0.0140(13) -0.0082(12) 0.0030(13)
C36 0.0279(17) 0.0151(16) 0.0283(17) -0.0138(13) -0.0077(14) 0.0016(13)
C37 0.0259(17) 0.0130(15) 0.0269(16) -0.0069(13) -0.0086(13) 0.0009(13)
C38 0.0244(16) 0.0150(15) 0.0169(14) -0.0041(12) -0.0102(12) 0.0008(12)
C39 0.0154(13) 0.0115(13) 0.0114(12) -0.0022(10) -0.0031(10) -0.0007(11)
C40 0.0146(13) 0.0152(14) 0.0115(12) -0.0060(11) -0.0035(10) 0.0009(11)
C41 0.0223(15) 0.0117(14) 0.0162(13) -0.0050(11) -0.0058(12) -0.0021(12)
C42 0.0294(17) 0.0132(15) 0.0132(13) -0.0010(11) -0.0052(12) -0.0023(13)
C43 0.0322(18) 0.0172(16) 0.0117(13) -0.0038(11) -0.0071(12) -0.0035(13)
C44 0.0244(16) 0.0131(14) 0.0147(13) -0.0056(11) -0.0078(12) 0.0001(12)
C45 0.0139(13) 0.0101(13) 0.0133(13) -0.0036(10) -0.0031(10) 0.0004(11)
C46 0.0142(13) 0.0126(14) 0.0130(13) -0.0039(11) -0.0042(10) -0.0016(11)
C47 0.0134(13) 0.0116(14) 0.0148(13) -0.0063(11) -0.0042(10) 0.0007(11)
C48 0.0113(13) 0.0099(13) 0.0153(13) -0.0042(10) -0.0056(10) 0.0004(10)
C49 0.0259(16) 0.0146(15) 0.0153(14) -0.0029(11) -0.0101(12) -0.0007(12)
C50 0.0282(17) 0.0103(14) 0.0222(15) -0.0015(12) -0.0134(13) -0.0019(12)
C51 0.0214(15) 0.0127(14) 0.0231(15) -0.0079(12) -0.0113(12) -0.0008(12)
C52 0.0188(14) 0.0097(14) 0.0187(14) -0.0059(11) -0.0084(11) 0.0008(11)
C53 0.045(2) 0.0178(17) 0.0227(16) -0.0096(13) -0.0154(15) 0.0048(15)
C54 0.070(3) 0.0214(19) 0.0240(18) -0.0128(15) -0.0199(18) 0.0028(19)
C55 0.058(3) 0.0173(18) 0.040(2) -0.0173(16) -0.0246(19) 0.0055(17)
C56 0.040(2) 0.0103(15) 0.0325(18) -0.0076(13) -0.0204(16) 0.0004(14)
C57 0.0150(14) 0.0138(14) 0.0194(14) -0.0061(11) -0.0074(11) -0.0010(11)
C58 0.0253(16) 0.0185(16) 0.0181(14) -0.0041(12) -0.0094(12) -0.0017(13)
C59 0.0268(17) 0.0262(18) 0.0172(15) -0.0108(13) -0.0097(13) 0.0010(14)
C60 0.0156(14) 0.0201(16) 0.0180(14) -0.0104(12) -0.0051(11) 0.0015(12)
C61 0.0128(13) 0.0163(15) 0.0157(13) -0.0069(11) -0.0044(11) 0.0013(11)
C62 0.0149(14) 0.0159(15) 0.0161(13) -0.0067(11) -0.0065(11) 0.0000(11)
C63 0.0192(15) 0.0172(15) 0.0174(14) -0.0087(12) -0.0051(12) -0.0009(12)
C64 0.0228(16) 0.0155(15) 0.0248(16) -0.0084(13) -0.0070(13) 0.0007(13)
C65 0.0244(17) 0.0204(17) 0.0327(18) -0.0168(14) -0.0105(14) 0.0011(13)
C66 0.0229(16) 0.0230(17) 0.0211(15) -0.0134(13) -0.0072(12) 0.0019(13)
C67 0.0128(13) 0.0123(14) 0.0142(13) -0.0036(11) -0.0029(10) 0.0005(11)
C68 0.0111(13) 0.0108(13) 0.0136(13) -0.0038(10) -0.0012(10) -0.0017(10)
C69 0.0186(14) 0.0098(14) 0.0165(14) -0.0034(11) -0.0032(11) 0.0007(11)
C70 0.0203(15) 0.0128(14) 0.0137(13) -0.0022(11) -0.0006(11) -0.0009(12)
C71 0.0218(15) 0.0177(15) 0.0118(13) -0.0057(11) -0.0043(11) 0.0016(12)
C72 0.0198(15) 0.0127(14) 0.0143(13) -0.0052(11) -0.0029(11) -0.0017(12)
C73 0.0113(13) 0.0117(14) 0.0136(13) -0.0035(11) -0.0001(10) -0.0004(11)
C74 0.0163(14) 0.0123(14) 0.0136(13) -0.0045(11) -0.0035(11) -0.0001(11)
C75 0.0143(13) 0.0122(14) 0.0146(13) -0.0055(11) -0.0036(10) -0.0003(11)
C76 0.0151(14) 0.0119(14) 0.0172(14) -0.0043(11) -0.0067(11) 0.0006(11)
C77 0.0331(18) 0.0140(15) 0.0179(14) -0.0042(12) -0.0100(13) 0.0015(13)
C78 0.040(2) 0.0132(16) 0.0229(16) -0.0027(13) -0.0137(15) 0.0002(14)
C79 0.0224(15) 0.0136(15) 0.0208(15) -0.0079(12) -0.0084(12) 0.0020(12)
C80 0.0167(14) 0.0120(14) 0.0194(14) -0.0053(11) -0.0060(11) -0.0002(11)
C81 0.039(2) 0.0129(15) 0.0213(16) -0.0055(12) -0.0066(14) -0.0003(14)
C82 0.048(2) 0.0212(18) 0.0221(16) -0.0111(14) -0.0094(16) 0.0013(16)
C83 0.039(2) 0.0150(16) 0.0303(18) -0.0139(14) -0.0103(15) 0.0021(14)
C84 0.0308(18) 0.0089(14) 0.0269(16) -0.0068(12) -0.0100(14) 0.0005(13)
O2W 0.0310(13) 0.0207(13) 0.0258(12) -0.0030(10) -0.0010(10) -0.0055(10)

loop_
_atom_type_symbol
_atom_type_description
_atom_type_scat_dispersion_real
_atom_type_scat_dispersion_imag
_atom_type_scat_source
C C 0.0033 0.0016 'International Tables Vol C Tables 4.2.6.8 and 6.1.1.4'
H H 0.0000 0.0000 'International Tables Vol C Tables 4.2.6.8 and 6.1.1.4'
N N 0.0061 0.0033 'International Tables Vol C Tables 4.2.6.8 and 6.1.1.4'
O O 0.0106 0.0060 'International Tables Vol C Tables 4.2.6.8 and 6.1.1.4'
Er Er -0.2586 4.9576 'International Tables Vol C Tables 4.2.6.8 and 6.1.1.4'

loop_
_geom_angle_atom_site_label_1
_geom_angle_atom_site_label_2
_geom_angle_atom_site_label_3
_geom_angle
O1 Er1 O2 83.92(8)
O1 Er1 O4 88.23(7)
O2 Er1 O4 83.43(7)
O1 Er1 O3 80.65(8)
O2 Er1 O3 148.82(7)
O4 Er1 O3 69.23(7)
O1 Er1 N1 73.07(8)
O2 Er1 N1 112.52(8)
O4 Er1 N1 153.27(7)
O3 Er1 N1 88.60(7)
O1 Er1 N2 117.96(8)
O2 Er1 N2 72.33(8)
O4 Er1 N2 141.08(7)
O3 Er1 N2 138.81(7)
N1 Er1 N2 65.66(8)
O1 Er1 N3 137.83(8)
O2 Er1 N3 136.07(7)
O4 Er1 N3 106.21(7)
O3 Er1 N3 68.75(7)
N1 Er1 N3 77.74(8)
N2 Er1 N3 74.45(8)
O1 Er1 N4 154.31(8)
O2 Er1 N4 81.61(8)
O4 Er1 N4 69.15(7)
O3 Er1 N4 101.40(7)
N1 Er1 N4 132.28(8)
N2 Er1 N4 77.39(8)
N3 Er1 N4 63.60(7)
O1 Er1 Er2 87.52(6)
O2 Er1 Er2 117.47(5)
O4 Er1 Er2 34.37(5)
O3 Er1 Er2 35.32(5)
N1 Er1 Er2 123.54(6)
N2 Er1 Er2 154.19(5)
N3 Er1 Er2 83.87(5)
N4 Er1 Er2 80.55(5)
O6 Er2 O5 92.39(8)
O6 Er2 O4 161.08(7)
O5 Er2 O4 95.19(8)
O6 Er2 O3 97.62(7)
O5 Er2 O3 159.66(8)
O4 Er2 O3 70.24(7)
O6 Er2 O1W 82.05(8)
O5 Er2 O1W 77.94(7)
O4 Er2 O1W 82.62(7)
O3 Er2 O1W 85.93(7)
O6 Er2 N6 115.88(8)
O5 Er2 N6 73.49(8)
O4 Er2 N6 82.93(7)
O3 Er2 N6 116.95(7)
O1W Er2 N6 146.51(8)
O6 Er2 N5 72.48(8)
O5 Er2 N5 123.25(8)
O4 Er2 N5 116.69(8)
O3 Er2 N5 76.83(7)
O1W Er2 N5 146.72(8)
N6 Er2 N5 66.20(8)
O6 Er2 Er1 133.07(6)
O5 Er2 Er1 129.73(6)
O4 Er2 Er1 34.86(5)
O3 Er2 Er1 35.85(5)
O1W Er2 Er1 87.29(5)
N6 Er2 Er1 97.66(6)
N5 Er2 Er1 94.58(6)
C1 O1 Er1 135.0(2)
C20 O2 Er1 129.75(19)
C29 O3 Er2 132.89(18)
C29 O3 Er1 117.89(17)
Er2 O3 Er1 108.83(8)
C48 O4 Er2 124.15(17)
C48 O4 Er1 122.61(17)
Er2 O4 Er1 110.78(8)
C76 O5 Er2 137.87(19)
C57 O6 Er2 132.96(18)
C11 N1 C12 117.5(3)
C11 N1 Er1 128.6(2)
C12 N1 Er1 113.78(17)
C18 N2 C17 120.2(3)
C18 N2 Er1 124.7(2)
C17 N2 Er1 114.31(18)
C39 N3 C40 119.4(2)
C39 N3 Er1 124.94(18)
C40 N3 Er1 115.30(18)
C46 N4 C45 118.4(2)
C46 N4 Er1 127.43(19)
C45 N4 Er1 114.03(17)
C67 N5 C68 118.3(2)
C67 N5 Er2 126.31(19)
C68 N5 Er2 115.01(18)
C74 N6 C73 116.6(2)
C74 N6 Er2 128.83(19)
C73 N6 Er2 114.48(17)
O1 C1 C6 123.1(3)
O1 C1 C2 118.3(3)
C6 C1 C2 118.6(3)
C3 C2 C1 121.7(3)
C3 C2 H2 119.1
C1 C2 H2 119.1
C2 C3 C4 121.7(3)
C2 C3 H3 119.2
C4 C3 H3 119.2
C10 C4 C3 121.0(3)
C10 C4 C5 119.9(3)
C3 C4 C5 119.1(3)
C7 C5 C4 116.8(3)
C7 C5 C6 124.2(3)
C4 C5 C6 119.0(3)
C1 C6 C11 121.4(3)
C1 C6 C5 119.6(3)
C11 C6 C5 119.0(3)
C8 C7 C5 121.6(3)
C8 C7 H7 119.2
C5 C7 H7 119.2
C7 C8 C9 121.0(3)
C7 C8 H8 119.5
C9 C8 H8 119.5
C10 C9 C8 119.4(3)
C10 C9 H9 120.3
C8 C9 H9 120.3
C9 C10 C4 121.2(3)
C9 C10 H10 119.4
C4 C10 H10 119.4
N1 C11 C6 126.5(3)
N1 C11 H11 116.7
C6 C11 H11 116.7
C13 C12 C17 119.1(3)
C13 C12 N1 124.2(3)
C17 C12 N1 116.5(3)
C14 C13 C12 121.1(3)
C14 C13 H13 119.4
C12 C13 H13 119.4
C13 C14 C15 119.5(3)
C13 C14 H14 120.3
C15 C14 H14 120.3
C16 C15 C14 120.4(3)
C16 C15 H15 119.8
C14 C15 H15 119.8
C15 C16 C17 121.1(3)
C15 C16 H16 119.5
C17 C16 H16 119.5
C16 C17 C12 118.7(3)
C16 C17 N2 125.2(3)
C12 C17 N2 115.9(3)
N2 C18 C19 125.6(3)
N2 C18 H18 117.2
C19 C18 H18 117.2
C20 C19 C18 121.2(3)
C20 C19 C24 119.4(3)
C18 C19 C24 119.3(3)
O2 C20 C19 123.3(3)
O2 C20 C21 118.0(3)
C19 C20 C21 118.7(3)
C22 C21 C20 121.6(3)
C22 C21 H21 119.2
C20 C21 H21 119.2
C21 C22 C23 121.6(3)
C21 C22 H22 119.2
C23 C22 H22 119.2
C28 C23 C24 120.4(3)
C28 C23 C22 121.0(3)
C24 C23 C22 118.6(3)
C25 C24 C23 116.7(3)
C25 C24 C19 123.3(3)
C23 C24 C19 119.8(3)
C26 C25 C24 121.6(3)
C26 C25 H25 119.2
C24 C25 H25 119.2
C25 C26 C27 120.9(3)
C25 C26 H26 119.6
C27 C26 H26 119.6
C28 C27 C26 119.5(3)
C28 C27 H27 120.3
C26 C27 H27 120.3
C27 C28 C23 120.8(3)
C27 C28 H28 119.6
C23 C28 H28 119.6
O3 C29 C34 122.5(3)
O3 C29 C30 118.2(3)
C34 C29 C30 119.3(3)
C31 C30 C29 121.2(3)
C31 C30 H30 119.4
C29 C30 H30 119.4
C30 C31 C32 121.6(3)
C30 C31 H31 119.2
C32 C31 H31 119.2
C35 C32 C33 120.2(3)
C35 C32 C31 121.0(3)
C33 C32 C31 118.8(3)
C38 C33 C32 117.3(3)
C38 C33 C34 123.5(3)
C32 C33 C34 119.2(3)
C29 C34 C39 120.9(3)
C29 C34 C33 119.9(3)
C39 C34 C33 119.2(3)
C36 C35 C32 120.9(3)
C36 C35 H35 119.5
C32 C35 H35 119.5
C35 C36 C37 119.4(3)
C35 C36 H36 120.3
C37 C36 H36 120.3
C38 C37 C36 121.0(3)
C38 C37 H37 119.5
C36 C37 H37 119.5
C37 C38 C33 121.2(3)
C37 C38 H38 119.4
C33 C38 H38 119.4
N3 C39 C34 124.0(3)
N3 C39 H39 118.0
C34 C39 H39 118.0
C41 C40 C45 120.0(3)
C41 C40 N3 124.5(3)
C45 C40 N3 115.4(2)
C42 C41 C40 119.9(3)
C42 C41 H41 120.0
C40 C41 H41 120.0
C41 C42 C43 120.6(3)
C41 C42 H42 119.7
C43 C42 H42 119.7
C42 C43 C44 119.9(3)
C42 C43 H43 120.0
C44 C43 H43 120.0
C45 C44 C43 120.5(3)
C45 C44 H44 119.8
C43 C44 H44 119.8
C44 C45 C40 119.0(3)
C44 C45 N4 124.1(3)
C40 C45 N4 116.7(2)
N4 C46 C47 125.6(3)
N4 C46 H46 117.2
C47 C46 H46 117.2
C48 C47 C52 119.5(3)
C48 C47 C46 120.7(3)
C52 C47 C46 119.7(3)
O4 C48 C47 122.1(3)
O4 C48 C49 118.1(3)
C47 C48 C49 119.7(3)
C50 C49 C48 120.6(3)
C50 C49 H49 119.7
C48 C49 H49 119.7
C49 C50 C51 121.5(3)
C49 C50 H50 119.3
C51 C50 H50 119.3
C50 C51 C52 119.2(3)
C50 C51 C56 120.6(3)
C52 C51 C56 120.2(3)
C53 C52 C51 117.2(3)
C53 C52 C47 123.8(3)
C51 C52 C47 119.0(3)
C54 C53 C52 121.2(3)
C54 C53 H53 119.4
C52 C53 H53 119.4
C53 C54 C55 120.8(3)
C53 C54 H54 119.6
C55 C54 H54 119.6
C56 C55 C54 120.0(3)
C56 C55 H55 120.0
C54 C55 H55 120.0
C55 C56 C51 120.5(3)
C55 C56 H56 119.7
C51 C56 H56 119.7
O6 C57 C62 123.7(3)
O6 C57 C58 117.5(3)
C62 C57 C58 118.9(3)
C59 C58 C57 121.2(3)
C59 C58 H58 119.4
C57 C58 H58 119.4
C58 C59 C60 121.4(3)
C58 C59 H59 119.3
C60 C59 H59 119.3
C66 C60 C59 121.0(3)
C66 C60 C61 119.9(3)
C59 C60 C61 119.0(3)
C63 C61 C60 117.0(3)
C63 C61 C62 123.8(3)
C60 C61 C62 119.1(3)
C57 C62 C67 120.7(3)
C57 C62 C61 119.9(3)
C67 C62 C61 119.3(3)
C64 C63 C61 121.7(3)
C64 C63 H63 119.1
C61 C63 H63 119.1
C63 C64 C65 120.6(3)
C63 C64 H64 119.7
C65 C64 H64 119.7
C66 C65 C64 119.1(3)
C66 C65 H65 120.5
C64 C65 H65 120.5
C65 C66 C60 121.7(3)
C65 C66 H66 119.1
C60 C66 H66 119.1
N5 C67 C62 126.4(3)
N5 C67 H67 116.8
C62 C67 H67 116.8
C69 C68 N5 125.3(3)
C69 C68 C73 118.9(3)
N5 C68 C73 115.8(2)
C70 C69 C68 121.0(3)
C70 C69 H69 119.5
C68 C69 H69 119.5
C69 C70 C71 120.0(3)
C69 C70 H70 120.0
C71 C70 H70 120.0
C70 C71 C72 120.1(3)
C70 C71 H71 119.9
C72 C71 H71 119.9
C71 C72 C73 120.9(3)
C71 C72 H72 119.6
C73 C72 H72 119.6
C72 C73 C68 119.1(3)
C72 C73 N6 124.2(3)
C68 C73 N6 116.7(2)
N6 C74 C75 128.2(3)
N6 C74 H74 115.9
C75 C74 H74 115.9
C76 C75 C74 121.8(3)
C76 C75 C80 119.3(3)
C74 C75 C80 118.8(3)
O5 C76 C75 123.1(3)
O5 C76 C77 117.5(3)
C75 C76 C77 119.3(3)
C78 C77 C76 121.4(3)
C78 C77 H77 119.3
C76 C77 H77 119.3
C77 C78 C79 121.8(3)
C77 C78 H78 119.1
C79 C78 H78 119.1
C80 C79 C84 120.4(3)
C80 C79 C78 118.9(3)
C84 C79 C78 120.7(3)
C81 C80 C79 117.0(3)
C81 C80 C75 123.8(3)
C79 C80 C75 119.2(3)
C82 C81 C80 121.1(3)
C82 C81 H81 119.4
C80 C81 H81 119.4
C81 C82 C83 121.1(3)
C81 C82 H82 119.4
C83 C82 H82 119.4
C84 C83 C82 119.6(3)
C84 C83 H83 120.2
C82 C83 H83 120.2
C83 C84 C79 120.6(3)
C83 C84 H84 119.7
C79 C84 H84 119.7

loop_
_geom_bond_atom_site_label_1
_geom_bond_atom_site_label_2
_geom_bond_distance
Er1 O1 2.191(2)
Er1 O2 2.207(2)
Er1 O4 2.326(2)
Er1 O3 2.355(2)
Er1 N1 2.441(2)
Er1 N2 2.464(2)
Er1 N3 2.513(2)
Er1 N4 2.529(2)
Er1 Er2 3.8059(3)
Er2 O6 2.196(2)
Er2 O5 2.217(2)
Er2 O4 2.298(2)
Er2 O3 2.3248(19)
Er2 O1W 2.369(2)
Er2 N6 2.432(2)
Er2 N5 2.459(2)
O1 C1 1.291(4)
O2 C20 1.292(4)
O3 C29 1.330(3)
O4 C48 1.338(3)
O5 C76 1.313(3)
O6 C57 1.315(3)
N1 C11 1.302(4)
N1 C12 1.419(4)
N2 C18 1.300(4)
N2 C17 1.415(4)
N3 C39 1.293(4)
N3 C40 1.422(3)
N4 C46 1.289(4)
N4 C45 1.416(4)
N5 C67 1.303(4)
N5 C68 1.412(4)
N6 C74 1.302(4)
N6 C73 1.431(4)
C1 C6 1.422(4)
C1 C2 1.430(4)
C2 C3 1.353(5)
C2 H2 0.9500
C3 C4 1.421(5)
C3 H3 0.9500
C4 C10 1.409(4)
C4 C5 1.427(4)
C5 C7 1.418(5)
C5 C6 1.457(4)
C6 C11 1.428(4)
C7 C8 1.373(5)
C7 H7 0.9500
C8 C9 1.389(5)
C8 H8 0.9500
C9 C10 1.370(5)
C9 H9 0.9500
C10 H10 0.9500
C11 H11 0.9500
C12 C13 1.399(4)
C12 C17 1.407(4)
C13 C14 1.381(4)
C13 H13 0.9500
C14 C15 1.386(4)
C14 H14 0.9500
C15 C16 1.376(4)
C15 H15 0.9500
C16 C17 1.398(4)
C16 H16 0.9500
C18 C19 1.427(4)
C18 H18 0.9500
C19 C20 1.419(4)
C19 C24 1.446(4)
C20 C21 1.428(4)
C21 C22 1.355(4)
C21 H21 0.9500
C22 C23 1.425(5)
C22 H22 0.9500
C23 C28 1.401(4)
C23 C24 1.423(4)
C24 C25 1.418(4)
C25 C26 1.365(4)
C25 H25 0.9500
C26 C27 1.395(5)
C26 H26 0.9500
C27 C28 1.371(5)
C27 H27 0.9500
C28 H28 0.9500
C29 C34 1.401(4)
C29 C30 1.421(4)
C30 C31 1.358(4)
C30 H30 0.9500
C31 C32 1.425(4)
C31 H31 0.9500
C32 C35 1.414(4)
C32 C33 1.416(4)
C33 C38 1.420(4)
C33 C34 1.452(4)
C34 C39 1.440(4)
C35 C36 1.373(5)
C35 H35 0.9500
C36 C37 1.396(5)
C36 H36 0.9500
C37 C38 1.379(4)
C37 H37 0.9500
C38 H38 0.9500
C39 H39 0.9500
C40 C41 1.394(4)
C40 C45 1.410(4)
C41 C42 1.382(4)
C41 H41 0.9500
C42 C43 1.386(4)
C42 H42 0.9500
C43 C44 1.391(4)
C43 H43 0.9500
C44 C45 1.392(4)
C44 H44 0.9500
C46 C47 1.450(4)
C46 H46 0.9500
C47 C48 1.397(4)
C47 C52 1.444(4)
C48 C49 1.423(4)
C49 C50 1.361(4)
C49 H49 0.9500
C50 C51 1.412(4)
C50 H50 0.9500
C51 C52 1.421(4)
C51 C56 1.421(4)
C52 C53 1.405(4)
C53 C54 1.381(5)
C53 H53 0.9500
C54 C55 1.395(5)
C54 H54 0.9500
C55 C56 1.351(5)
C55 H55 0.9500
C56 H56 0.9500
C57 C62 1.407(4)
C57 C58 1.427(4)
C58 C59 1.361(4)
C58 H58 0.9500
C59 C60 1.421(4)
C59 H59 0.9500
C60 C66 1.409(4)
C60 C61 1.421(4)
C61 C63 1.413(4)
C61 C62 1.447(4)
C62 C67 1.430(4)
C63 C64 1.383(4)
C63 H63 0.9500
C64 C65 1.397(5)
C64 H64 0.9500
C65 C66 1.366(5)
C65 H65 0.9500
C66 H66 0.9500
C67 H67 0.9500
C68 C69 1.402(4)
C68 C73 1.413(4)
C69 C70 1.377(4)
C69 H69 0.9500
C70 C71 1.384(4)
C70 H70 0.9500
C71 C72 1.383(4)
C71 H71 0.9500
C72 C73 1.394(4)
C72 H72 0.9500
C74 C75 1.428(4)
C74 H74 0.9500
C75 C76 1.400(4)
C75 C80 1.468(4)
C76 C77 1.427(4)
C77 C78 1.355(4)
C77 H77 0.9500
C78 C79 1.418(4)
C78 H78 0.9500
C79 C80 1.417(4)
C79 C84 1.419(4)
C80 C81 1.397(4)
C81 C82 1.381(4)
C81 H81 0.9500
C82 C83 1.390(5)
C82 H82 0.9500
C83 C84 1.347(5)
C83 H83 0.9500
C84 H84 0.9500
